data_4308255
loop_
_publ_author_name
'Rachel Shaw'
'Rebecca H. Laye'
'Leigh F. Jones'
'David M. Low'
'Caytie Talbot-Eeckelaers'
'Qiang Wei'
'Constantinos J. Milios'
'Simon Teat'
'Madeleine Helliwell'
'James Raftery'
'Marco Evangelisti'
'Marco Affronte'
'David Collison'
'Euan K. Brechin'
'Eric J. L. McInnes'

_publ_section_title
;
1,2,3-Triazolate-Bridged Tetradecametallic Transition Metal Clusters
[M14(L)6O6(OMe)18X6] (M = FeIII, CrIII and VIII/IV) and Related Compounds:
Ground-State Spins Ranging from S=0 to S=25 and Spin-Enhanced
Magnetocaloric Effect
;
_journal_name_full 'Inorganic Chemistry'
_journal_page_first 4968
_journal_page_last 4978
_journal_paper_doi 10.1021/ic070320k
_journal_volume 46
_journal_year 2007
_chemical_formula_sum 'C67.3 H107.2 Cl2.1 N18 O29.2 V14'
_chemical_formula_weight 2423.32
_space_group_IT_number 2
_symmetry_cell_setting triclinic
_symmetry_space_group_name_Hall '-P 1'
_symmetry_space_group_name_H-M 'P -1'
_atom_sites_solution_hydrogens mixed
_atom_sites_solution_primary direct
_atom_sites_solution_secondary difmap
_audit_creation_method SHELXL-97
_cell_angle_alpha 66.155(2)
_cell_angle_beta 75.976(2)
_cell_angle_gamma 76.399(2)
_cell_formula_units_Z 1
_cell_length_a 13.3000(19)
_cell_length_b 14.938(2)
_cell_length_c 15.264(2)
_cell_measurement_reflns_used 13284
_cell_measurement_temperature 150(2)
_cell_measurement_theta_max 29.42
_cell_measurement_theta_min 2.28
_cell_volume 2658.7(6)
_computing_cell_refinement 'Bruker SAINT'
_computing_data_collection 'Bruker SMART'
_computing_data_reduction 'Bruker SAINT'
_computing_molecular_graphics 'Bruker SHELXTL'
_computing_publication_material 'Bruker SHELXTL and local programs'
_computing_structure_refinement 'Bruker SHELXTL'
_computing_structure_solution 'Bruker SHELXTL'
_diffrn_ambient_temperature 150(2)
_diffrn_measured_fraction_theta_full 0.980
_diffrn_measured_fraction_theta_max 0.856
_diffrn_measurement_device_type 'Bruker SMART 1K CCD diffractometer'
_diffrn_measurement_method '\w rotation with narrow frames'
_diffrn_radiation_monochromator 'silicon 111'
_diffrn_radiation_source 'Daresbury SRS station 9.8'
_diffrn_radiation_type synchrotron
_diffrn_radiation_wavelength 0.6888
_diffrn_reflns_av_R_equivalents 0.0256
_diffrn_reflns_av_sigmaI/netI 0.0371
_diffrn_reflns_limit_h_max 19
_diffrn_reflns_limit_h_min -18
_diffrn_reflns_limit_k_max 21
_diffrn_reflns_limit_k_min -20
_diffrn_reflns_limit_l_max 21
_diffrn_reflns_limit_l_min -20
_diffrn_reflns_number 26114
_diffrn_reflns_theta_full 25.00
_diffrn_reflns_theta_max 29.65
_diffrn_reflns_theta_min 1.63
_diffrn_standards_number 0
_exptl_absorpt_coefficient_mu 1.293
_exptl_absorpt_correction_T_max 0.93
_exptl_absorpt_correction_T_min 0.85
_exptl_absorpt_correction_type multi-scan
_exptl_absorpt_process_details SADABS
_exptl_crystal_colour 'dark brown'
_exptl_crystal_density_diffrn 1.514
_exptl_crystal_density_method 'not measured'
_exptl_crystal_description plate
_exptl_crystal_F_000 1228
_exptl_crystal_size_max 0.10
_exptl_crystal_size_mid 0.08
_exptl_crystal_size_min 0.04
_refine_diff_density_max 1.124
_refine_diff_density_min -0.485
_refine_diff_density_rms 0.180
_refine_ls_extinction_method none
_refine_ls_goodness_of_fit_ref 1.071
_refine_ls_hydrogen_treatment constr
_refine_ls_matrix_type full
_refine_ls_number_parameters 630
_refine_ls_number_reflns 14135
_refine_ls_number_restraints 0
_refine_ls_restrained_S_all 1.071
_refine_ls_R_factor_all 0.0713
_refine_ls_R_factor_gt 0.0579
_refine_ls_shift/su_max 0.001
_refine_ls_shift/su_mean 0.000
_refine_ls_structure_factor_coef Fsqd
_refine_ls_weighting_details 'calc w=1/[\s^2^(Fo^2^)+(0.1495P)^2^+0.4276P] where P=(Fo^2^+2Fc^2^)/3'
_refine_ls_weighting_scheme calc
_refine_ls_wR_factor_gt 0.1945
_refine_ls_wR_factor_ref 0.2099
_reflns_number_gt 11021
_reflns_number_total 14135
_reflns_threshold_expression I>2\s(I)
_cod_data_source_file ic070320k-file006.cif
_cod_data_source_block rl3
_cod_depositor_comments
;
 Removing the '_publ_author' data item since it was not found in the core
 CIF dictionary and the same information was already provided in the official
 bibliography data items. No information was lost by removing this data item.

 Antanas Vaitkus,
 2017-03-07
;
_cod_original_formula_sum 'C67.30 H107.20 Cl2.10 N18 O29.20 V14'
_cod_database_code 4308255

loop_
_publ_contact_author
'Dr Eric J. L. McInnes'
'Dr Euan K. Brechin'

loop_
_publ_contact_author_email
eric.mcinnes@manchester.ac.uk
ebrechin@staff.ed.ac.uk

loop_
_symmetry_equiv_pos_as_xyz
'x, y, z'
'-x, -y, -z'

loop_
_atom_site_label
_atom_site_type_symbol
_atom_site_fract_x
_atom_site_fract_y
_atom_site_fract_z
_atom_site_U_iso_or_equiv
_atom_site_adp_type
_atom_site_occupancy
_atom_site_symmetry_multiplicity
_atom_site_calc_flag
_atom_site_refinement_flags
_atom_site_disorder_assembly
_atom_site_disorder_group
V1 V 0.47088(4) 0.44855(4) 0.63695(3) 0.03355(13) Uani 1 1 d . A .
V2 V 0.70791(4) 0.42109(4) 0.70377(4) 0.03992(14) Uani 1 1 d . . .
V3 V 0.38363(4) 0.23166(4) 0.68757(4) 0.04337(14) Uani 1 1 d . . .
V4 V 0.28346(4) 0.63088(4) 0.68512(4) 0.04438(15) Uani 1 1 d . . .
V5 V 0.33187(4) 0.40070(4) 0.49225(4) 0.03695(13) Uani 1 1 d . . .
V6 V 0.27824(4) 0.60868(4) 0.49230(4) 0.03595(13) Uani 1 1 d . . .
V7 V 0.44746(4) 0.70780(4) 0.49942(4) 0.03768(13) Uani 1 1 d . . .
O1 O 0.61743(16) 0.46582(15) 0.58756(15) 0.0345(4) Uani 1 1 d . . .
O2 O 0.44165(16) 0.36226(15) 0.57905(15) 0.0352(4) Uani 1 1 d . . .
O3 O 0.38627(15) 0.57960(15) 0.57832(14) 0.0343(4) Uani 1 1 d . A .
O4 O 0.49171(19) 0.17309(18) 0.60170(17) 0.0452(5) Uani 1 1 d . . .
C4 C 0.5056(6) 0.0735(4) 0.6097(5) 0.0947(18) Uani 1 1 d . . .
O5 O 0.28248(19) 0.27616(18) 0.59553(17) 0.0471(5) Uani 1 1 d . B .
C5 C 0.2067(5) 0.2216(5) 0.6013(4) 0.0914(18) Uani 1 1 d . . .
O6 O 0.24788(18) 0.44762(17) 0.38533(17) 0.0433(5) Uani 1 1 d . . .
C6 C 0.1729(5) 0.4078(4) 0.3679(4) 0.0825(15) Uani 1 1 d . . .
O7 O 0.23081(16) 0.47998(16) 0.55910(15) 0.0386(4) Uani 1 1 d . B .
C7 C 0.1209(3) 0.4703(3) 0.5881(3) 0.0520(8) Uani 1 1 d . . .
O8 O 0.19649(18) 0.64259(17) 0.38642(16) 0.0420(5) Uani 1 1 d . . .
C8 C 0.0928(3) 0.6896(4) 0.3729(3) 0.0673(11) Uani 1 1 d . B .
O9 O 0.18591(19) 0.65698(18) 0.59532(16) 0.0450(5) Uani 1 1 d . C .
C9 C 0.0821(4) 0.7087(5) 0.6013(4) 0.0840(16) Uani 1 1 d . . .
O10 O 0.33486(16) 0.73312(15) 0.42714(15) 0.0371(4) Uani 1 1 d . . .
C10 C 0.2680(3) 0.8283(3) 0.3981(3) 0.0517(8) Uani 1 1 d . B .
O11 O 0.34623(19) 0.75233(18) 0.60158(16) 0.0451(5) Uani 1 1 d . C .
C11 C 0.3166(6) 0.8441(4) 0.6122(4) 0.0943(18) Uani 1 1 d . . .
O12 O 0.56095(18) 0.67501(16) 0.57270(16) 0.0395(4) Uani 1 1 d . . .
C12 C 0.5835(3) 0.7425(3) 0.6076(3) 0.0594(9) Uani 1 1 d . B .
N21 N 0.6268(2) 0.29911(19) 0.76295(17) 0.0372(5) Uani 1 1 d . A .
N22 N 0.5371(2) 0.31116(18) 0.73372(18) 0.0372(5) Uani 1 1 d . . .
N23 N 0.5013(2) 0.22596(19) 0.76259(18) 0.0385(5) Uani 1 1 d . A .
C21 C 0.6515(2) 0.2007(2) 0.8150(2) 0.0371(6) Uani 1 1 d . . .
C22 C 0.7373(3) 0.1465(2) 0.8622(2) 0.0414(6) Uani 1 1 d . A .
H22A H 0.7921 0.1782 0.8608 0.050 Uiso 1 1 calc R . .
C23 C 0.7396(3) 0.0467(3) 0.9103(3) 0.0473(7) Uani 1 1 d . . .
C24 C 0.6557(3) -0.0007(3) 0.9133(3) 0.0491(7) Uani 1 1 d . A .
C25 C 0.5732(3) 0.0522(2) 0.8662(2) 0.0439(7) Uani 1 1 d . . .
H25A H 0.5185 0.0205 0.8674 0.053 Uiso 1 1 calc R A .
C26 C 0.5712(2) 0.1539(2) 0.8162(2) 0.0376(6) Uani 1 1 d . A .
C27 C 0.8301(4) -0.0135(3) 0.9632(4) 0.0673(12) Uani 1 1 d . A .
H27A H 0.8850 0.0273 0.9458 0.101 Uiso 1 1 calc R . .
H27B H 0.8586 -0.0713 0.9447 0.101 Uiso 1 1 calc R . .
H27C H 0.8054 -0.0357 1.0334 0.101 Uiso 1 1 calc R . .
C28 C 0.6598(3) -0.1101(3) 0.9707(3) 0.0636(10) Uani 1 1 d . . .
H28A H 0.5934 -0.1300 0.9740 0.095 Uiso 1 1 calc R A .
H28B H 0.6713 -0.1250 1.0365 0.095 Uiso 1 1 calc R . .
H28C H 0.7175 -0.1467 0.9388 0.095 Uiso 1 1 calc R . .
N31 N 0.2927(2) 0.3298(2) 0.75668(18) 0.0408(5) Uani 1 1 d . A .
N32 N 0.3255(2) 0.41569(19) 0.72827(18) 0.0396(5) Uani 1 1 d . . .
N33 N 0.2544(2) 0.4818(2) 0.75637(18) 0.0412(5) Uani 1 1 d . A .
C31 C 0.1943(2) 0.3381(2) 0.8086(2) 0.0426(7) Uani 1 1 d . . .
C32 C 0.1225(3) 0.2722(3) 0.8554(2) 0.0484(7) Uani 1 1 d . A .
H32A H 0.1391 0.2068 0.8553 0.058 Uiso 1 1 calc R . .
C33 C 0.0273(3) 0.3038(3) 0.9016(3) 0.0535(8) Uani 1 1 d . . .
C34 C 0.0024(3) 0.4026(3) 0.9018(3) 0.0555(9) Uani 1 1 d . A .
C35 C 0.0729(3) 0.4684(3) 0.8556(2) 0.0496(8) Uani 1 1 d . . .
H35A H 0.0563 0.5339 0.8554 0.060 Uiso 1 1 calc R A .
C36 C 0.1704(2) 0.4349(3) 0.8088(2) 0.0431(7) Uani 1 1 d . A .
C37 C -0.0529(3) 0.2339(4) 0.9529(4) 0.0709(12) Uani 1 1 d . A .
H37A H -0.0256 0.1711 0.9433 0.106 Uiso 1 1 calc R . .
H37B H -0.1181 0.2638 0.9260 0.106 Uiso 1 1 calc R . .
H37C H -0.0670 0.2218 1.0225 0.106 Uiso 1 1 calc R . .
C38 C -0.1037(3) 0.4358(4) 0.9517(4) 0.0733(12) Uani 1 1 d . . .
H38A H -0.1587 0.4259 0.9254 0.110 Uiso 1 1 calc R A .
H38B H -0.1106 0.5062 0.9406 0.110 Uiso 1 1 calc R . .
H38C H -0.1108 0.3969 1.0216 0.110 Uiso 1 1 calc R . .
N41 N 0.4120(2) 0.5757(2) 0.76152(18) 0.0395(5) Uani 1 1 d . A .
N42 N 0.4860(2) 0.51223(19) 0.73297(18) 0.0379(5) Uani 1 1 d . . .
N43 N 0.5735(2) 0.49459(19) 0.76933(18) 0.0386(5) Uani 1 1 d . A .
C41 C 0.4512(3) 0.5994(2) 0.8227(2) 0.0401(6) Uani 1 1 d . . .
C42 C 0.4073(3) 0.6613(3) 0.8753(2) 0.0442(7) Uani 1 1 d . A .
H42A H 0.3382 0.6968 0.8712 0.053 Uiso 1 1 calc R . .
C43 C 0.4667(3) 0.6690(3) 0.9326(2) 0.0458(7) Uani 1 1 d . . .
C44 C 0.5703(3) 0.6158(2) 0.9395(2) 0.0440(7) Uani 1 1 d . A .
C45 C 0.6136(3) 0.5557(2) 0.8872(2) 0.0418(6) Uani 1 1 d . . .
H45A H 0.6828 0.5202 0.8912 0.050 Uiso 1 1 calc R A .
C46 C 0.5532(3) 0.5483(2) 0.8280(2) 0.0384(6) Uani 1 1 d . A .
C47 C 0.4189(4) 0.7326(3) 0.9926(3) 0.0626(10) Uani 1 1 d . A .
H47A H 0.3493 0.7666 0.9767 0.094 Uiso 1 1 calc R . .
H47B H 0.4640 0.7818 0.9782 0.094 Uiso 1 1 calc R . .
H47C H 0.4123 0.6908 1.0617 0.094 Uiso 1 1 calc R . .
C48 C 0.6332(3) 0.6231(3) 1.0060(3) 0.0542(8) Uani 1 1 d . . .
H48A H 0.6993 0.5771 1.0067 0.081 Uiso 1 1 calc R A .
H48B H 0.5928 0.6061 1.0720 0.081 Uiso 1 1 calc R . .
H48C H 0.6481 0.6909 0.9826 0.081 Uiso 1 1 calc R . .
O2V O 0.7737(3) 0.3871(3) 0.7918(3) 0.0488(8) Uani 0.85 1 d P A 1
Cl2 Cl 0.8156(6) 0.3861(6) 0.7988(6) 0.0486(15) Uani 0.15 1 d P A 2
O3V O 0.3375(4) 0.1335(4) 0.7734(4) 0.0552(12) Uani 0.60 1 d P B 1
Cl3 Cl 0.3251(2) 0.0900(2) 0.7914(2) 0.0551(6) Uani 0.40 1 d P B 2
Cl4 Cl 0.17309(19) 0.69631(19) 0.78935(16) 0.0536(5) Uani 0.50 1 d P C 1
O4V O 0.2022(5) 0.6638(5) 0.7734(5) 0.0535(15) Uani 0.50 1 d P C 2
O1S O 0.8971(16) -0.1637(15) 0.7989(14) 0.106(5) Uiso 0.25 1 d P . .
C1S C 0.9109(16) -0.2562(16) 0.8471(15) 0.074(5) Uiso 0.25 1 d P . .
C2S C 0.745(2) -0.111(2) 0.671(2) 0.146(8) Uiso 0.40 1 d P . .
O2S O 0.826(2) -0.159(2) 0.6307(19) 0.116(7) Uiso 0.20 1 d P D 1
O2S' O 0.668(2) -0.150(2) 0.736(2) 0.118(7) Uiso 0.20 1 d P D 2

loop_
_atom_site_aniso_label
_atom_site_aniso_U_11
_atom_site_aniso_U_22
_atom_site_aniso_U_33
_atom_site_aniso_U_23
_atom_site_aniso_U_13
_atom_site_aniso_U_12
V1 0.0332(2) 0.0343(3) 0.0327(2) -0.01069(18) -0.00831(17) -0.00458(18)
V2 0.0356(3) 0.0389(3) 0.0489(3) -0.0171(2) -0.0146(2) -0.0028(2)
V3 0.0387(3) 0.0371(3) 0.0551(3) -0.0143(2) -0.0135(2) -0.0062(2)
V4 0.0398(3) 0.0416(3) 0.0549(3) -0.0216(2) -0.0147(2) 0.0019(2)
V5 0.0337(2) 0.0363(3) 0.0423(3) -0.0121(2) -0.01200(19) -0.00659(19)
V6 0.0310(2) 0.0375(3) 0.0395(3) -0.0136(2) -0.00961(18) -0.00267(19)
V7 0.0384(3) 0.0341(3) 0.0416(3) -0.0139(2) -0.0102(2) -0.0040(2)
O1 0.0328(9) 0.0332(10) 0.0377(9) -0.0117(8) -0.0099(7) -0.0038(7)
O2 0.0326(9) 0.0349(10) 0.0379(10) -0.0110(8) -0.0098(7) -0.0051(8)
O3 0.0321(9) 0.0354(10) 0.0358(9) -0.0128(8) -0.0083(7) -0.0031(8)
O4 0.0434(12) 0.0473(13) 0.0454(12) -0.0148(10) -0.0113(9) -0.0079(10)
C4 0.120(5) 0.057(3) 0.101(4) -0.032(3) 0.008(3) -0.023(3)
O5 0.0461(12) 0.0446(12) 0.0470(12) -0.0118(10) -0.0142(10) -0.0031(10)
C5 0.086(4) 0.092(4) 0.094(4) -0.004(3) -0.034(3) -0.046(3)
O6 0.0410(11) 0.0431(12) 0.0470(12) -0.0152(9) -0.0137(9) -0.0049(9)
C6 0.093(4) 0.086(3) 0.081(3) -0.014(3) -0.039(3) -0.043(3)
O7 0.0291(9) 0.0419(11) 0.0423(11) -0.0117(9) -0.0067(8) -0.0069(8)
C7 0.0331(15) 0.064(2) 0.0563(19) -0.0175(16) -0.0091(13) -0.0102(14)
O8 0.0412(11) 0.0421(12) 0.0449(11) -0.0165(9) -0.0120(9) -0.0043(9)
C8 0.045(2) 0.085(3) 0.074(3) -0.035(2) -0.0187(18) 0.0050(19)
O9 0.0453(12) 0.0473(13) 0.0408(11) -0.0144(9) -0.0100(9) -0.0045(10)
C9 0.048(2) 0.120(4) 0.083(3) -0.047(3) -0.017(2) 0.015(2)
O10 0.0358(10) 0.0355(10) 0.0388(10) -0.0119(8) -0.0121(8) -0.0007(8)
C10 0.0503(19) 0.0436(18) 0.057(2) -0.0170(15) -0.0166(15) 0.0051(14)
O11 0.0439(12) 0.0481(13) 0.0426(11) -0.0150(10) -0.0122(9) -0.0040(10)
C11 0.125(5) 0.075(3) 0.081(3) -0.040(3) 0.007(3) -0.019(3)
O12 0.0414(11) 0.0376(11) 0.0439(11) -0.0156(9) -0.0146(9) -0.0054(8)
C12 0.066(2) 0.054(2) 0.070(2) -0.0291(18) -0.0187(19) -0.0121(18)
N21 0.0393(12) 0.0369(12) 0.0341(11) -0.0105(9) -0.0116(9) -0.0024(10)
N22 0.0398(12) 0.0343(12) 0.0368(11) -0.0098(9) -0.0120(9) -0.0049(10)
N23 0.0398(12) 0.0343(12) 0.0368(12) -0.0075(9) -0.0085(9) -0.0053(10)
C21 0.0416(15) 0.0350(14) 0.0330(12) -0.0117(11) -0.0087(11) -0.0017(11)
C22 0.0429(15) 0.0404(16) 0.0394(14) -0.0129(12) -0.0127(12) -0.0008(12)
C23 0.0450(17) 0.0410(17) 0.0494(17) -0.0096(13) -0.0165(13) 0.0014(13)
C24 0.0522(19) 0.0368(16) 0.0498(17) -0.0083(13) -0.0109(14) -0.0023(13)
C25 0.0431(16) 0.0397(16) 0.0432(15) -0.0091(12) -0.0071(12) -0.0071(12)
C26 0.0371(14) 0.0373(15) 0.0348(13) -0.0126(11) -0.0051(10) -0.0015(11)
C27 0.064(2) 0.045(2) 0.085(3) -0.0049(19) -0.041(2) 0.0021(17)
C28 0.061(2) 0.0360(18) 0.080(3) -0.0035(17) -0.023(2) -0.0031(16)
N31 0.0370(12) 0.0417(14) 0.0379(12) -0.0078(10) -0.0081(9) -0.0060(10)
N32 0.0384(12) 0.0384(13) 0.0390(12) -0.0124(10) -0.0063(10) -0.0037(10)
N33 0.0373(12) 0.0469(15) 0.0351(12) -0.0125(10) -0.0045(9) -0.0046(10)
C31 0.0367(14) 0.0456(17) 0.0371(14) -0.0063(12) -0.0088(11) -0.0046(12)
C32 0.0426(16) 0.0473(18) 0.0451(16) -0.0043(13) -0.0101(13) -0.0087(13)
C33 0.0413(17) 0.061(2) 0.0480(17) -0.0071(15) -0.0075(13) -0.0130(15)
C34 0.0397(17) 0.073(2) 0.0496(18) -0.0198(17) -0.0045(14) -0.0082(16)
C35 0.0421(16) 0.061(2) 0.0432(16) -0.0199(15) -0.0039(13) -0.0060(15)
C36 0.0372(14) 0.0503(18) 0.0368(14) -0.0116(12) -0.0063(11) -0.0052(13)
C37 0.047(2) 0.075(3) 0.074(3) -0.011(2) -0.0011(18) -0.0192(19)
C38 0.045(2) 0.092(3) 0.080(3) -0.036(3) 0.0065(19) -0.016(2)
N41 0.0421(13) 0.0416(14) 0.0354(11) -0.0160(10) -0.0088(10) -0.0019(10)
N42 0.0405(12) 0.0394(13) 0.0355(11) -0.0151(10) -0.0128(9) -0.0002(10)
N43 0.0420(13) 0.0395(13) 0.0366(12) -0.0144(10) -0.0145(10) -0.0020(10)
C41 0.0466(16) 0.0385(15) 0.0347(13) -0.0121(11) -0.0079(11) -0.0068(12)
C42 0.0492(17) 0.0440(17) 0.0388(14) -0.0178(13) -0.0036(12) -0.0054(13)
C43 0.0576(19) 0.0440(17) 0.0396(15) -0.0188(13) -0.0037(13) -0.0128(14)
C44 0.0570(19) 0.0417(16) 0.0368(14) -0.0137(12) -0.0086(13) -0.0145(14)
C45 0.0506(17) 0.0377(15) 0.0386(14) -0.0116(12) -0.0138(12) -0.0076(13)
C46 0.0464(16) 0.0346(14) 0.0347(13) -0.0107(11) -0.0108(11) -0.0069(12)
C47 0.069(3) 0.069(3) 0.065(2) -0.043(2) -0.0057(19) -0.011(2)
C48 0.066(2) 0.057(2) 0.0519(19) -0.0265(16) -0.0141(16) -0.0173(18)
O2V 0.049(2) 0.0515(18) 0.0473(17) -0.0163(13) -0.0157(17) -0.0065(18)
Cl2 0.055(4) 0.046(3) 0.049(3) -0.016(2) -0.022(3) -0.003(3)
O3V 0.054(3) 0.050(3) 0.059(3) -0.012(3) -0.008(2) -0.020(3)
Cl3 0.0523(13) 0.0496(15) 0.0567(13) -0.0074(12) -0.0099(10) -0.0169(12)
Cl4 0.0541(12) 0.0578(13) 0.0456(9) -0.0227(9) -0.0008(8) -0.0038(9)
O4V 0.048(3) 0.058(4) 0.050(3) -0.027(3) -0.002(2) 0.005(3)

loop_
_atom_type_symbol
_atom_type_description
_atom_type_scat_dispersion_real
_atom_type_scat_dispersion_imag
_atom_type_scat_source
C C 0.0033 0.0016 'International Tables Vol C Tables 4.2.6.8 and 6.1.1.4'
H H 0.0000 0.0000 'International Tables Vol C Tables 4.2.6.8 and 6.1.1.4'
N N 0.0061 0.0033 'International Tables Vol C Tables 4.2.6.8 and 6.1.1.4'
O O 0.0106 0.0060 'International Tables Vol C Tables 4.2.6.8 and 6.1.1.4'
Cl Cl 0.1484 0.1585 'International Tables Vol C Tables 4.2.6.8 and 6.1.1.4'
V V 0.3005 0.5294 'International Tables Vol C Tables 4.2.6.8 and 6.1.1.4'

loop_
_geom_angle_atom_site_label_1
_geom_angle_atom_site_label_2
_geom_angle_atom_site_label_3
_geom_angle
_geom_angle_site_symmetry_1
_geom_angle_site_symmetry_3
_geom_angle_publ_flag
O1 V1 O2 106.32(9) . . ?
O1 V1 O3 106.40(9) . . ?
O1 V1 N22 83.01(9) . . ?
O1 V1 N32 164.11(10) . . ?
O1 V1 N42 83.04(10) . . ?
O2 V1 O3 105.37(9) . . ?
O2 V1 N22 82.42(9) . . ?
O2 V1 N32 82.95(10) . . ?
O2 V1 N42 164.89(10) . . ?
O3 V1 N22 165.02(10) . . ?
O3 V1 N32 82.81(9) . . ?
O3 V1 N42 82.62(9) . . ?
N22 V1 N32 85.55(10) . . ?
N22 V1 N42 87.10(10) . . ?
N32 V1 N42 85.42(10) . . ?
O1 V2 O6 77.83(8) . 2_666 ?
O1 V2 O8 78.02(9) . 2_666 ?
O1 V2 N21 82.77(8) . . ?
O1 V2 N43 84.06(9) . . ?
O1 V2 O2V 179.05(16) . . ?
O1 V2 Cl2 170.9(3) . . ?
O6 V2 O8 89.64(10) 2_666 2_666 ?
O6 V2 N21 160.49(9) 2_666 . ?
O6 V2 N43 90.14(10) 2_666 . ?
O6 V2 O2V 102.89(16) 2_666 . ?
O6 V2 Cl2 95.4(2) 2_666 . ?
O8 V2 N21 88.39(10) 2_666 . ?
O8 V2 N43 161.71(9) 2_666 . ?
O8 V2 O2V 102.57(16) 2_666 . ?
O8 V2 Cl2 96.1(2) 2_666 . ?
N21 V2 N43 85.74(10) . . ?
N21 V2 O2V 96.49(16) . . ?
N21 V2 Cl2 104.2(2) . . ?
N43 V2 O2V 95.30(16) . . ?
N43 V2 Cl2 102.1(2) . . ?
O2V V2 Cl2 10.0(3) . . ?
O2 V3 O4 79.18(9) . . ?
O2 V3 O5 79.05(9) . . ?
O2 V3 N23 85.05(9) . . ?
O2 V3 N31 84.68(9) . . ?
O2 V3 O3V 178.0(2) . . ?
O2 V3 Cl3 175.29(10) . . ?
O4 V3 O5 91.30(10) . . ?
O4 V3 N23 89.80(10) . . ?
O4 V3 N31 163.20(10) . . ?
O4 V3 O3V 102.7(2) . . ?
O4 V3 Cl3 96.92(11) . . ?
O5 V3 N23 163.55(10) . . ?
O5 V3 N31 90.20(10) . . ?
O5 V3 O3V 101.5(2) . . ?
O5 V3 Cl3 98.50(11) . . ?
N23 V3 N31 84.13(10) . . ?
N23 V3 O3V 94.3(2) . . ?
N23 V3 Cl3 97.66(10) . . ?
N31 V3 O3V 93.4(2) . . ?
N31 V3 Cl3 99.40(11) . . ?
O3V V3 Cl3 6.6(2) . . ?
V6 V4 V7 57.982(19) . . ?
V6 V4 O3 40.51(5) . . ?
V6 V4 O9 39.29(7) . . ?
V6 V4 O11 85.94(7) . . ?
V6 V4 N33 86.61(7) . . ?
V6 V4 N41 125.33(7) . . ?
V6 V4 Cl4 137.34(6) . . ?
V6 V4 O4V 140.1(2) . . ?
V7 V4 O3 40.80(6) . . ?
V7 V4 O9 85.93(7) . . ?
V7 V4 O11 39.55(7) . . ?
V7 V4 N33 125.40(8) . . ?
V7 V4 N41 86.14(7) . . ?
V7 V4 Cl4 135.65(7) . . ?
V7 V4 O4V 142.6(2) . . ?
O3 V4 O9 79.80(9) . . ?
O3 V4 O11 80.34(9) . . ?
O3 V4 N33 84.93(9) . . ?
O3 V4 N41 85.07(9) . . ?
O3 V4 Cl4 175.76(9) . . ?
O3 V4 O4V 176.4(2) . . ?
O9 V4 O11 92.74(10) . . ?
O9 V4 N33 90.30(10) . . ?
O9 V4 N41 163.93(10) . . ?
O9 V4 Cl4 98.14(10) . . ?
O9 V4 O4V 100.9(2) . . ?
O11 V4 N33 164.18(10) . . ?
O11 V4 N41 90.01(10) . . ?
O11 V4 Cl4 96.11(10) . . ?
O11 V4 O4V 103.1(3) . . ?
N33 V4 N41 82.95(10) . . ?
N33 V4 Cl4 98.82(10) . . ?
N33 V4 O4V 91.6(3) . . ?
N41 V4 Cl4 97.31(9) . . ?
N41 V4 O4V 93.9(2) . . ?
Cl4 V4 O4V 7.7(3) . . ?
V6 V5 V7 120.26(2) . 2_666 ?
V6 V5 O1 42.53(6) . 2_666 ?
V6 V5 O2 92.11(6) . . ?
V6 V5 O5 128.19(8) . . ?
V6 V5 O6 87.42(7) . . ?
V6 V5 O7 39.31(6) . . ?
V6 V5 O12 138.34(7) . 2_666 ?
V7 V5 O1 92.18(6) 2_666 2_666 ?
V7 V5 O2 42.37(6) 2_666 . ?
V7 V5 O5 87.86(7) 2_666 . ?
V7 V5 O6 129.28(7) 2_666 . ?
V7 V5 O7 137.51(6) 2_666 . ?
V7 V5 O12 39.47(6) 2_666 2_666 ?
O1 V5 O2 90.61(8) 2_666 . ?
O1 V5 O5 167.73(9) 2_666 . ?
O1 V5 O6 81.24(9) 2_666 . ?
O1 V5 O7 81.76(9) 2_666 . ?
O1 V5 O12 96.10(9) 2_666 2_666 ?
O2 V5 O5 81.16(9) . . ?
O2 V5 O6 168.46(9) . . ?
O2 V5 O7 95.42(9) . . ?
O2 V5 O12 81.73(9) . 2_666 ?
O5 V5 O6 108.12(10) . . ?
O5 V5 O7 89.93(10) . . ?
O5 V5 O12 91.72(10) . 2_666 ?
O6 V5 O7 91.52(9) . . ?
O6 V5 O12 90.97(9) . 2_666 ?
O7 V5 O12 176.44(9) . 2_666 ?
V4 V6 V5 116.32(2) . . ?
V4 V6 V7 60.973(17) . . ?
V4 V6 O1 132.28(6) . 2_666 ?
V4 V6 O3 42.95(6) . . ?
V4 V6 O7 93.25(7) . . ?
V4 V6 O8 146.19(7) . . ?
V4 V6 O9 38.37(7) . . ?
V4 V6 O10 85.95(6) . . ?
V5 V6 V7 119.69(2) . . ?
V5 V6 O1 42.44(6) . 2_666 ?
V5 V6 O3 91.60(6) . . ?
V5 V6 O7 39.35(7) . . ?
V5 V6 O8 87.32(7) . . ?
V5 V6 O9 128.65(7) . . ?
V5 V6 O10 138.25(7) . . ?
V7 V6 O1 91.58(6) . 2_666 ?
V7 V6 O3 42.44(6) . . ?
V7 V6 O7 137.37(6) . . ?
V7 V6 O8 129.66(7) . . ?
V7 V6 O9 87.85(7) . . ?
V7 V6 O10 39.38(6) . . ?
O1 V6 O3 90.01(8) 2_666 . ?
O1 V6 O7 81.71(9) 2_666 . ?
O1 V6 O8 81.52(9) 2_666 . ?
O1 V6 O9 167.74(9) 2_666 . ?
O1 V6 O10 96.13(9) 2_666 . ?
O3 V6 O7 95.24(9) . . ?
O3 V6 O8 168.58(9) . . ?
O3 V6 O9 81.31(9) . . ?
O3 V6 O10 81.69(8) . . ?
O7 V6 O8 91.12(9) . . ?
O7 V6 O9 90.43(10) . . ?
O7 V6 O10 176.27(9) . . ?
O8 V6 O9 108.16(10) . . ?
O8 V6 O10 91.56(9) . . ?
O9 V6 O10 91.20(9) . . ?
V4 V7 V5 116.09(2) . 2_666 ?
V4 V7 V6 61.046(19) . . ?
V4 V7 O2 132.46(6) . 2_666 ?
V4 V7 O3 43.03(6) . . ?
V4 V7 O4 145.99(7) . 2_666 ?
V4 V7 O10 86.06(7) . . ?
V4 V7 O11 38.70(7) . . ?
V4 V7 O12 93.32(7) . . ?
V5 V7 V6 120.04(2) 2_666 . ?
V5 V7 O2 42.42(6) 2_666 2_666 ?
V5 V7 O3 91.86(6) 2_666 . ?
V5 V7 O4 87.69(7) 2_666 2_666 ?
V5 V7 O10 138.75(7) 2_666 . ?
V5 V7 O11 128.46(7) 2_666 . ?
V5 V7 O12 39.23(7) 2_666 . ?
V6 V7 O2 92.08(6) . 2_666 ?
V6 V7 O3 42.21(6) . . ?
V6 V7 O4 129.31(7) . 2_666 ?
V6 V7 O10 39.46(6) . . ?
V6 V7 O11 87.98(7) . . ?
V6 V7 O12 137.89(7) . . ?
O2 V7 O3 90.25(8) 2_666 . ?
O2 V7 O4 81.53(9) 2_666 2_666 ?
O2 V7 O10 96.66(9) 2_666 . ?
O2 V7 O11 167.97(9) 2_666 . ?
O2 V7 O12 81.53(9) 2_666 . ?
O3 V7 O4 168.30(9) . 2_666 ?
O3 V7 O10 81.53(9) . . ?
O3 V7 O11 81.72(9) . . ?
O3 V7 O12 95.97(9) . . ?
O4 V7 O10 91.11(9) 2_666 . ?
O4 V7 O11 107.64(10) 2_666 . ?
O4 V7 O12 91.07(9) 2_666 . ?
O10 V7 O11 91.03(9) . . ?
O10 V7 O12 176.93(9) . . ?
O11 V7 O12 90.37(9) . . ?
V1 O1 V2 112.28(10) . . ?
V1 O1 V5 124.67(10) . 2_666 ?
V1 O1 V6 125.02(10) . 2_666 ?
V2 O1 V5 96.84(8) . 2_666 ?
V2 O1 V6 96.56(8) . 2_666 ?
V5 O1 V6 95.03(9) 2_666 2_666 ?
V1 O2 V3 112.18(10) . . ?
V1 O2 V5 125.00(11) . . ?
V1 O2 V7 124.46(10) . 2_666 ?
V3 O2 V5 96.97(8) . . ?
V3 O2 V7 96.66(9) . 2_666 ?
V5 O2 V7 95.21(9) . 2_666 ?
V1 O3 V4 112.39(9) . . ?
V1 O3 V6 125.44(10) . . ?
V1 O3 V7 124.32(10) . . ?
V4 O3 V6 96.54(8) . . ?
V4 O3 V7 96.17(9) . . ?
V6 O3 V7 95.35(8) . . ?
V3 O4 V7 102.56(11) . 2_666 ?
V3 O4 C4 124.5(3) . . ?
V7 O4 C4 132.5(3) 2_666 . ?
V3 O5 V5 102.81(11) . . ?
V3 O5 C5 124.7(3) . . ?
V5 O5 C5 132.0(3) . . ?
V2 O6 V5 104.05(10) 2_666 . ?
V2 O6 C6 122.9(3) 2_666 . ?
V5 O6 C6 133.0(3) . . ?
V5 O7 V6 101.34(10) . . ?
V5 O7 C7 122.9(2) . . ?
V6 O7 C7 122.2(2) . . ?
V2 O8 V6 103.81(10) 2_666 . ?
V2 O8 C8 122.5(2) 2_666 . ?
V6 O8 C8 133.3(2) . . ?
V4 O9 V6 102.34(11) . . ?
V4 O9 C9 125.4(3) . . ?
V6 O9 C9 131.8(3) . . ?
V6 O10 V7 101.16(9) . . ?
V6 O10 C10 122.2(2) . . ?
V7 O10 C10 121.5(2) . . ?
V4 O11 V7 101.75(11) . . ?
V4 O11 C11 125.7(3) . . ?
V7 O11 C11 132.4(3) . . ?
V5 O12 V7 101.30(10) 2_666 . ?
V5 O12 C12 123.2(2) 2_666 . ?
V7 O12 C12 122.7(2) . . ?
V2 N21 N22 117.23(18) . . ?
V2 N21 C21 134.7(2) . . ?
N22 N21 C21 107.0(2) . . ?
V1 N22 N21 122.62(19) . . ?
V1 N22 N23 124.72(19) . . ?
N21 N22 N23 112.2(2) . . ?
V3 N23 N22 114.29(18) . . ?
V3 N23 C26 136.6(2) . . ?
N22 N23 C26 106.6(2) . . ?
N21 C21 C22 131.7(3) . . ?
N21 C21 C26 107.3(3) . . ?
C22 C21 C26 121.1(3) . . ?
C21 C22 C23 118.0(3) . . ?
C22 C23 C24 120.8(3) . . ?
C22 C23 C27 119.3(3) . . ?
C24 C23 C27 119.9(3) . . ?
C23 C24 C25 120.9(3) . . ?
C23 C24 C28 118.7(3) . . ?
C25 C24 C28 120.4(3) . . ?
C24 C25 C26 118.4(3) . . ?
N23 C26 C21 106.8(3) . . ?
N23 C26 C25 132.4(3) . . ?
C21 C26 C25 120.8(3) . . ?
V3 N31 N32 115.5(2) . . ?
V3 N31 C31 135.6(2) . . ?
N32 N31 C31 107.0(3) . . ?
V1 N32 N31 123.6(2) . . ?
V1 N32 N33 123.4(2) . . ?
N31 N32 N33 112.8(3) . . ?
V4 N33 N32 115.23(19) . . ?
V4 N33 C36 136.7(2) . . ?
N32 N33 C36 106.1(3) . . ?
N31 C31 C32 132.4(3) . . ?
N31 C31 C36 106.5(3) . . ?
C32 C31 C36 121.1(3) . . ?
C31 C32 C33 118.4(4) . . ?
C32 C33 C34 120.8(3) . . ?
C32 C33 C37 119.7(4) . . ?
C34 C33 C37 119.5(4) . . ?
C33 C34 C35 121.2(3) . . ?
C33 C34 C38 119.5(4) . . ?
C35 C34 C38 119.2(4) . . ?
C34 C35 C36 117.4(4) . . ?
N33 C36 C31 107.6(3) . . ?
N33 C36 C35 131.3(3) . . ?
C31 C36 C35 121.1(3) . . ?
V4 N41 N42 114.95(18) . . ?
V4 N41 C41 137.2(2) . . ?
N42 N41 C41 106.6(3) . . ?
V1 N42 N41 124.24(19) . . ?
V1 N42 N43 123.2(2) . . ?
N41 N42 N43 112.6(2) . . ?
V2 N43 N42 115.55(19) . . ?
V2 N43 C46 136.8(2) . . ?
N42 N43 C46 106.2(2) . . ?
N41 C41 C42 131.7(3) . . ?
N41 C41 C46 107.6(3) . . ?
C42 C41 C46 120.7(3) . . ?
C41 C42 C43 118.1(3) . . ?
C42 C43 C44 121.5(3) . . ?
C42 C43 C47 118.6(3) . . ?
C44 C43 C47 119.9(3) . . ?
C43 C44 C45 120.4(3) . . ?
C43 C44 C48 120.4(3) . . ?
C45 C44 C48 119.2(3) . . ?
C44 C45 C46 118.2(3) . . ?
N43 C46 C41 107.0(3) . . ?
N43 C46 C45 131.8(3) . . ?
C41 C46 C45 121.2(3) . . ?
O2S C2S O2S' 126(3) . . ?

loop_
_geom_bond_atom_site_label_1
_geom_bond_atom_site_label_2
_geom_bond_distance
_geom_bond_site_symmetry_2
_geom_bond_publ_flag
V1 O1 1.950(2) . ?
V1 O2 1.979(2) . ?
V1 O3 1.984(2) . ?
V1 N22 2.121(2) . ?
V1 N32 2.124(3) . ?
V1 N42 2.110(2) . ?
V2 O1 2.177(2) . ?
V2 O6 2.010(2) 2_666 ?
V2 O8 2.015(2) 2_666 ?
V2 N21 2.103(3) . ?
V2 N43 2.122(3) . ?
V2 O2V 1.625(4) . ?
V2 Cl2 2.115(7) . ?
V3 O2 2.150(2) . ?
V3 O4 1.993(3) . ?
V3 O5 1.991(2) . ?
V3 N23 2.120(3) . ?
V3 N31 2.127(3) . ?
V3 O3V 1.651(5) . ?
V3 Cl3 2.250(3) . ?
V4 V6 3.1106(8) . ?
V4 V7 3.1084(8) . ?
V4 O3 2.133(2) . ?
V4 O9 1.976(2) . ?
V4 O11 1.985(2) . ?
V4 N33 2.129(3) . ?
V4 N41 2.118(3) . ?
V4 Cl4 2.256(2) . ?
V4 O4V 1.676(6) . ?
V5 V6 3.0201(8) . ?
V5 V7 3.0056(8) 2_666 ?
V5 O1 2.046(2) 2_666 ?
V5 O2 2.036(2) . ?
V5 O5 2.020(2) . ?
V5 O6 1.998(2) . ?
V5 O7 1.953(2) . ?
V5 O12 1.938(2) 2_666 ?
V6 V7 3.0142(8) . ?
V6 O1 2.050(2) 2_666 ?
V6 O3 2.034(2) . ?
V6 O7 1.951(2) . ?
V6 O8 1.995(2) . ?
V6 O9 2.016(2) . ?
V6 O10 1.952(2) . ?
V7 V5 3.0056(8) 2_666 ?
V7 O2 2.034(2) 2_666 ?
V7 O3 2.043(2) . ?
V7 O4 2.013(2) 2_666 ?
V7 O10 1.949(2) . ?
V7 O11 2.022(2) . ?
V7 O12 1.949(2) . ?
O1 V5 2.046(2) 2_666 ?
O1 V6 2.050(2) 2_666 ?
O2 V7 2.034(2) 2_666 ?
O4 V7 2.013(2) 2_666 ?
O4 C4 1.414(6) . ?
O5 C5 1.404(5) . ?
O6 V2 2.010(2) 2_666 ?
O6 C6 1.398(5) . ?
O7 C7 1.445(4) . ?
O8 V2 2.014(2) 2_666 ?
O8 C8 1.415(4) . ?
O9 C9 1.416(5) . ?
O10 C10 1.448(4) . ?
O11 C11 1.398(6) . ?
O12 V5 1.938(2) 2_666 ?
O12 C12 1.429(4) . ?
N21 N22 1.321(3) . ?
N21 C21 1.362(4) . ?
N22 N23 1.331(4) . ?
N23 C26 1.370(4) . ?
C21 C22 1.403(4) . ?
C21 C26 1.400(4) . ?
C22 C23 1.365(5) . ?
C23 C24 1.440(5) . ?
C23 C27 1.512(5) . ?
C24 C25 1.363(5) . ?
C24 C28 1.505(5) . ?
C25 C26 1.395(4) . ?
N31 N32 1.321(4) . ?
N31 C31 1.363(4) . ?
N32 N33 1.327(4) . ?
N33 C36 1.365(4) . ?
C31 C32 1.391(5) . ?
C31 C36 1.406(5) . ?
C32 C33 1.371(5) . ?
C33 C34 1.435(6) . ?
C33 C37 1.517(5) . ?
C34 C35 1.377(5) . ?
C34 C38 1.508(5) . ?
C35 C36 1.406(5) . ?
N41 N42 1.320(4) . ?
N41 C41 1.363(4) . ?
N42 N43 1.335(3) . ?
N43 C46 1.372(4) . ?
C41 C42 1.400(4) . ?
C41 C46 1.395(4) . ?
C42 C43 1.364(5) . ?
C43 C44 1.425(5) . ?
C43 C47 1.511(5) . ?
C44 C45 1.374(5) . ?
C44 C48 1.512(5) . ?
C45 C46 1.395(4) . ?
O1S C1S 1.27(3) . ?
C2S O2S 1.32(3) . ?
C2S O2S' 1.31(3) . ?
